data_1551656
loop_
_publ_author_name
'YOKOYAMA, Akihiro'
'KAWANO, Natsumi'
'WADA, Yuka'
'NISHIKAWA, Michihiro'
'TAKAISHI, Kazuto'
'YOKOZAWA, Tsutomu'

_publ_section_title
;
 Crystal Structure of N-Isopropylanthranilic Acid Trimer
;
_journal_issue 0
_journal_name_full 'X-ray Structure Analysis Online'
_journal_page_first 35
_journal_paper_doi 10.2116/xraystruct.30.35
_journal_volume 30
_journal_year 2014
_chemical_formula_sum 'C31 H37 N3 O4'
_chemical_formula_weight 515.64
_space_group_IT_number 2
_space_group_name_Hall '-P 1'
_space_group_name_H-M_alt 'P -1'
_symmetry_cell_setting triclinic
_symmetry_space_group_name_Hall '-P 1'
_symmetry_space_group_name_H-M 'P -1'
_atom_sites_solution_hydrogens geom
_atom_sites_solution_primary direct
_atom_sites_solution_secondary difmap
_audit_creation_date 2014-01-23T11:29:59-00:00
_audit_creation_method 'WinGX routine CIF_UPDATE'
_cell_angle_alpha 92.459(7)
_cell_angle_beta 95.299(7)
_cell_angle_gamma 91.099(7)
_cell_formula_units_Z 2
_cell_length_a 7.720(4)
_cell_length_b 9.006(4)
_cell_length_c 20.131(9)
_cell_measurement_reflns_used 2799
_cell_measurement_temperature 123(2)
_cell_measurement_theta_max 27.4835
_cell_measurement_theta_min 3.0539
_cell_volume 1392.0(11)
_computing_cell_refinement 'CrystalClear (Rigaku Corp., 2000)'
_computing_data_collection 'CrystalClear (Rigaku Corp., 2000)'
_computing_data_reduction 'CrystalClear (Rigaku Corp., 2000)'
_computing_structure_refinement 'SHELXL-97 (Sheldrick, 1997)'
_computing_structure_solution
;
        ????
;
_diffrn_ambient_temperature 123(2)
_diffrn_detector_area_resol_mean 28.5714
_diffrn_measured_fraction_theta_full 0.969
_diffrn_measured_fraction_theta_max 0.932
_diffrn_measurement_device
;
        Saturn70 CCD (4x4 bin mode)
;
_diffrn_measurement_method dtprofit.ref
_diffrn_radiation_monochromator graphite
_diffrn_radiation_type MoK\a
_diffrn_radiation_wavelength 0.7107
_diffrn_reflns_av_R_equivalents 0.0442
_diffrn_reflns_av_unetI/netI 0.0713
_diffrn_reflns_limit_h_max 10
_diffrn_reflns_limit_h_min -10
_diffrn_reflns_limit_k_max 11
_diffrn_reflns_limit_k_min -11
_diffrn_reflns_limit_l_max 26
_diffrn_reflns_limit_l_min -26
_diffrn_reflns_number 13096
_diffrn_reflns_reduction_process 'Lp corrections applied'
_diffrn_reflns_theta_full 25
_diffrn_reflns_theta_max 27.48
_diffrn_reflns_theta_min 3.05
_exptl_absorpt_coefficient_mu 0.082
_exptl_absorpt_correction_T_max 0.9906
_exptl_absorpt_correction_T_min 0.9801
_exptl_absorpt_correction_type multi-scan
_exptl_crystal_colour Colorless
_exptl_crystal_density_diffrn 1.23
_exptl_crystal_density_method 'not measured'
_exptl_crystal_description Prism
_exptl_crystal_F_000 552
_exptl_crystal_size_max 0.4
_exptl_crystal_size_mid 0.4
_exptl_crystal_size_min 0.4
_refine_diff_density_max 0.256
_refine_diff_density_min -0.218
_refine_diff_density_rms 0.051
_refine_ls_extinction_method none
_refine_ls_goodness_of_fit_ref 1.147
_refine_ls_hydrogen_treatment constr
_refine_ls_matrix_type full
_refine_ls_number_parameters 343
_refine_ls_number_reflns 5940
_refine_ls_number_restraints 0
_refine_ls_restrained_S_all 1.147
_refine_ls_R_factor_all 0.0903
_refine_ls_R_factor_gt 0.0539
_refine_ls_shift/su_max 0.002
_refine_ls_shift/su_mean 0
_refine_ls_structure_factor_coef Fsqd
_refine_ls_weighting_details 'calc w=1/[\s^2^(Fo^2^)+(0.0553P)^2^+0.0924P] where P=(Fo^2^+2Fc^2^)/3'
_refine_ls_weighting_scheme calc
_refine_ls_wR_factor_ref 0.1462
_reflns_number_gt 3842
_reflns_number_total 5940
_reflns_threshold_expression >2sigma(I)
_cod_data_source_file 30_35_1.txt
_cod_data_source_block auto
_cod_depositor_comments
;
The following automatic conversions were performed:

'_exptl_absorpt_correction_type' value 'Multi-scan' changed to
'multi-scan' according to
/home/andrius/struct/COD-crude-data/automatic-downloads/current/J-STAGE/lib/dictionaries/cif_core.dic
dictionary named 'cif_core.dic' version 2.4.2 from 2011-04-26.

Automatic conversion script
Id: cif_fix_values 6524 2018-11-02 12:15:13Z antanas 
;
_cod_original_cell_volume 1391.9(11)
_cod_original_sg_symbol_H-M P-1
_cod_database_code 1551656

loop_
_symmetry_equiv_pos_as_xyz
'x, y, z'
'-x, -y, -z'

loop_
_atom_site_label
_atom_site_fract_x
_atom_site_fract_y
_atom_site_fract_z
_atom_site_U_iso_or_equiv
_atom_site_adp_type
_atom_site_calc_flag
_atom_site_refinement_flags
_atom_site_occupancy
_atom_site_type_symbol
O1 0.6986(2) 0.26612(18) 0.05439(7) 0.0316(4) Uani d . 1 O
O3 0.4976(2) 0.43106(17) -0.22892(7) 0.0256(4) Uani d . 1 O
O4 0.66587(19) 0.12622(17) -0.31005(7) 0.0278(4) Uani d . 1 O
O2 0.4750(2) 0.32219(17) -0.01966(7) 0.0287(4) Uani d . 1 O
N1 0.6487(2) 0.30389(19) -0.14845(8) 0.0201(4) Uani d . 1 N
N2 0.3917(2) 0.20614(19) -0.33430(8) 0.0199(4) Uani d . 1 N
N3 0.6132(3) 0.5128(2) -0.36133(9) 0.0302(5) Uani d . 1 N
H3 0.5704 0.475 -0.3265 0.036 Uiso calc R 1 H
C13 0.3868(3) 0.1892(2) -0.21119(10) 0.0201(5) Uani d . 1 C
C3 0.6821(3) 0.1437(2) -0.05100(10) 0.0229(5) Uani d . 1 C
C19 0.2619(3) 0.2846(3) -0.37938(10) 0.0232(5) Uani d . 1 C
H19 0.3267 0.3648 -0.4003 0.028 Uiso calc R 1 H
C23 0.6208(3) 0.2619(2) -0.40792(10) 0.0202(5) Uani d . 1 C
C6 0.7855(3) -0.0887(3) -0.13329(11) 0.0270(5) Uani d . 1 C
H6 0.8178 -0.1687 -0.1616 0.032 Uiso calc R 1 H
C28 0.6506(3) 0.4162(2) -0.41215(11) 0.0222(5) Uani d . 1 C
C5 0.7804(3) -0.1075(3) -0.06594(11) 0.0289(5) Uani d . 1 C
H5 0.8114 -0.1998 -0.0476 0.035 Uiso calc R 1 H
C7 0.7433(3) 0.0472(2) -0.15984(11) 0.0238(5) Uani d . 1 C
H7 0.7505 0.0605 -0.2061 0.029 Uiso calc R 1 H
C20 0.1753(3) 0.1841(3) -0.43570(11) 0.0327(6) Uani d . 1 C
H20A 0.2647 0.1375 -0.4606 0.049 Uiso calc R 1 H
H20B 0.0999 0.2429 -0.4658 0.049 Uiso calc R 1 H
H20C 0.1055 0.1068 -0.4171 0.049 Uiso calc R 1 H
C18 0.3338(3) 0.1369(2) -0.27653(10) 0.0209(5) Uani d . 1 C
C25 0.7223(3) 0.2142(3) -0.51673(11) 0.0309(6) Uani d . 1 C
H25 0.7461 0.1465 -0.5521 0.037 Uiso calc R 1 H
C26 0.7505(3) 0.3655(3) -0.52123(12) 0.0303(6) Uani d . 1 C
H26 0.7938 0.4017 -0.5603 0.036 Uiso calc R 1 H
C21 0.1279(3) 0.3597(3) -0.33962(12) 0.0343(6) Uani d . 1 C
H21A 0.1872 0.424 -0.3037 0.051 Uiso calc R 1 H
H21B 0.0574 0.2839 -0.3203 0.051 Uiso calc R 1 H
H21C 0.0524 0.4197 -0.3691 0.051 Uiso calc R 1 H
C15 0.1967(3) 0.0067(3) -0.16891(12) 0.0309(6) Uani d . 1 C
H15 0.148 -0.0362 -0.1323 0.037 Uiso calc R 1 H
C27 0.7172(3) 0.4646(3) -0.47037(11) 0.0271(5) Uani d . 1 C
H27 0.7396 0.5677 -0.4747 0.032 Uiso calc R 1 H
C16 0.1506(3) -0.0480(3) -0.23306(11) 0.0325(6) Uani d . 1 C
H16 0.0717 -0.1305 -0.2407 0.039 Uiso calc R 1 H
C29 0.6390(3) 0.6737(2) -0.36061(12) 0.0308(6) Uani d . 1 C
H29 0.597 0.7086 -0.4056 0.037 Uiso calc R 1 H
C1 0.6281(4) 0.3622(3) 0.10432(11) 0.0360(6) Uani d . 1 C
H1A 0.7039 0.362 0.1461 0.054 Uiso calc R 1 H
H1B 0.5114 0.3259 0.1119 0.054 Uiso calc R 1 H
H1C 0.6213 0.4636 0.0886 0.054 Uiso calc R 1 H
C8 0.6909(3) 0.1638(2) -0.11974(10) 0.0199(5) Uani d . 1 C
C17 0.2185(3) 0.0165(3) -0.28652(11) 0.0286(5) Uani d . 1 C
H17 0.1856 -0.0223 -0.3306 0.034 Uiso calc R 1 H
C22 0.5618(3) 0.1947(2) -0.34652(10) 0.0192(5) Uani d . 1 C
C9 0.7864(3) 0.4242(3) -0.14309(10) 0.0248(5) Uani d . 1 C
H9 0.7278 0.518 -0.1563 0.03 Uiso calc R 1 H
C12 0.5153(3) 0.3168(2) -0.19757(10) 0.0205(5) Uani d . 1 C
C2 0.6066(3) 0.2552(2) -0.00566(11) 0.0247(5) Uani d . 1 C
C14 0.3144(3) 0.1246(3) -0.15820(11) 0.0244(5) Uani d . 1 C
H14 0.3467 0.1623 -0.1139 0.029 Uiso calc R 1 H
C24 0.6587(3) 0.1642(3) -0.45956(11) 0.0253(5) Uani d . 1 C
H24 0.6404 0.0605 -0.4555 0.03 Uiso calc R 1 H
C4 0.7305(3) 0.0074(3) -0.02519(11) 0.0275(5) Uani d . 1 C
H4 0.729 -0.0061 0.0213 0.033 Uiso calc R 1 H
C11 0.8720(3) 0.4524(3) -0.07263(11) 0.0372(6) Uani d . 1 C
H11A 0.7825 0.473 -0.0422 0.056 Uiso calc R 1 H
H11B 0.9527 0.5381 -0.0715 0.056 Uiso calc R 1 H
H11C 0.9361 0.3645 -0.0586 0.056 Uiso calc R 1 H
C10 0.9174(3) 0.3917(3) -0.19279(12) 0.0360(6) Uani d . 1 C
H10A 0.8566 0.3745 -0.2375 0.054 Uiso calc R 1 H
H10B 0.9819 0.303 -0.1802 0.054 Uiso calc R 1 H
H10C 0.9987 0.4766 -0.1929 0.054 Uiso calc R 1 H
C30 0.8301(4) 0.7206(3) -0.34564(15) 0.0486(8) Uani d . 1 C
H30A 0.8983 0.6743 -0.3793 0.073 Uiso calc R 1 H
H30B 0.873 0.6888 -0.3013 0.073 Uiso calc R 1 H
H30C 0.8417 0.829 -0.3467 0.073 Uiso calc R 1 H
C31 0.5295(4) 0.7439(3) -0.30967(13) 0.0437(7) Uani d . 1 C
H31A 0.4075 0.7127 -0.3204 0.066 Uiso calc R 1 H
H31B 0.54 0.8524 -0.3105 0.066 Uiso calc R 1 H
H31C 0.5701 0.712 -0.2651 0.066 Uiso calc R 1 H

loop_
_atom_site_aniso_label
_atom_site_aniso_U_11
_atom_site_aniso_U_22
_atom_site_aniso_U_33
_atom_site_aniso_U_12
_atom_site_aniso_U_13
_atom_site_aniso_U_23
O1 0.0400(10) 0.0364(10) 0.0180(8) 0.0023(8) 0.0019(7) -0.0010(7)
O3 0.0324(9) 0.0221(8) 0.0220(8) -0.0003(7) -0.0006(7) 0.0035(6)
O4 0.0255(9) 0.0327(9) 0.0261(9) 0.0079(7) 0.0016(7) 0.0091(7)
O2 0.0313(9) 0.0281(9) 0.0270(9) 0.0033(7) 0.0040(7) 0.0013(7)
N1 0.0228(10) 0.0188(9) 0.0188(9) -0.0017(8) 0.0016(7) 0.0036(7)
N2 0.0215(10) 0.0228(10) 0.0152(9) 0.0005(8) 0.0005(7) 0.0030(7)
N3 0.0466(13) 0.0194(10) 0.0249(11) -0.0063(9) 0.0053(9) 0.0020(8)
C13 0.0172(11) 0.0226(12) 0.0213(11) 0.0051(9) 0.0028(9) 0.0051(9)
C3 0.0214(11) 0.0245(12) 0.0227(12) -0.0034(9) 0.0013(9) 0.0025(9)
C19 0.0228(12) 0.0274(12) 0.0200(12) 0.0027(10) 0.0024(9) 0.0066(9)
C23 0.0177(11) 0.0257(12) 0.0172(11) 0.0004(9) 0.0004(8) 0.0029(9)
C6 0.0269(12) 0.0244(13) 0.0299(13) 0.0000(10) 0.0046(10) -0.0002(10)
C28 0.0204(11) 0.0232(12) 0.0226(12) -0.0002(9) -0.0013(9) 0.0025(9)
C5 0.0313(13) 0.0215(12) 0.0345(14) 0.0014(10) 0.0022(11) 0.0081(10)
C7 0.0229(12) 0.0265(12) 0.0218(12) -0.0029(10) 0.0009(9) 0.0026(9)
C20 0.0301(13) 0.0373(15) 0.0294(13) -0.0024(11) -0.0053(10) 0.0068(11)
C18 0.0207(11) 0.0225(12) 0.0204(11) 0.0039(9) 0.0037(9) 0.0040(9)
C25 0.0383(14) 0.0350(14) 0.0211(12) 0.0136(11) 0.0081(10) 0.0027(10)
C26 0.0273(13) 0.0413(15) 0.0246(13) 0.0065(11) 0.0080(10) 0.0137(11)
C21 0.0311(14) 0.0397(15) 0.0343(14) 0.0142(12) 0.0085(11) 0.0103(11)
C15 0.0246(12) 0.0434(15) 0.0253(13) -0.0038(11) 0.0022(10) 0.0117(11)
C27 0.0244(12) 0.0297(13) 0.0272(13) -0.0030(10) -0.0003(10) 0.0098(10)
C16 0.0306(13) 0.0344(14) 0.0322(14) -0.0107(11) -0.0007(11) 0.0087(11)
C29 0.0386(14) 0.0174(12) 0.0350(14) -0.0024(10) -0.0046(11) 0.0044(10)
C1 0.0470(16) 0.0383(15) 0.0223(13) 0.0000(12) 0.0043(11) -0.0044(11)
C8 0.0162(11) 0.0201(11) 0.0232(12) -0.0036(9) -0.0007(9) 0.0040(9)
C17 0.0308(13) 0.0328(14) 0.0213(12) -0.0069(11) -0.0008(10) 0.0008(10)
C22 0.0218(11) 0.0152(11) 0.0199(11) -0.0002(9) 0.0005(9) -0.0021(8)
C9 0.0265(12) 0.0243(12) 0.0236(12) -0.0060(10) 0.0018(9) 0.0029(9)
C12 0.0231(12) 0.0248(12) 0.0140(11) 0.0032(9) 0.0042(9) 0.0003(9)
C2 0.0306(13) 0.0227(12) 0.0214(12) -0.0035(10) 0.0039(10) 0.0048(9)
C14 0.0208(11) 0.0327(13) 0.0198(12) 0.0021(10) 0.0006(9) 0.0035(10)
C24 0.0276(12) 0.0239(12) 0.0247(12) 0.0048(10) 0.0024(10) 0.0042(9)
C4 0.0305(13) 0.0288(13) 0.0232(12) -0.0007(10) 0.0010(10) 0.0048(10)
C11 0.0394(15) 0.0415(16) 0.0290(14) -0.0156(12) -0.0030(11) 0.0015(11)
C10 0.0301(14) 0.0425(16) 0.0353(15) -0.0090(12) 0.0066(11) -0.0020(12)
C30 0.0434(17) 0.0291(15) 0.069(2) -0.0069(13) -0.0140(14) -0.0009(13)
C31 0.0623(19) 0.0225(13) 0.0465(17) 0.0032(13) 0.0073(14) -0.0019(11)

loop_
_atom_type_symbol
_atom_type_description
_atom_type_scat_dispersion_real
_atom_type_scat_dispersion_imag
_atom_type_scat_source
C C 0.0033 0.0016 'International Tables Vol C Tables 4.2.6.8 and 6.1.1.4'
H H 0 0 'International Tables Vol C Tables 4.2.6.8 and 6.1.1.4'
N N 0.0061 0.0033 'International Tables Vol C Tables 4.2.6.8 and 6.1.1.4'
O O 0.0106 0.006 'International Tables Vol C Tables 4.2.6.8 and 6.1.1.4'

loop_
_geom_angle_atom_site_label_1
_geom_angle_atom_site_label_2
_geom_angle_atom_site_label_3
_geom_angle
C2 O1 C1 115.88(19)
C12 N1 C8 122.16(17)
C12 N1 C9 116.11(17)
C8 N1 C9 118.27(17)
C22 N2 C18 118.70(17)
C22 N2 C19 122.42(17)
C18 N2 C19 118.86(17)
C28 N3 C29 124.83(19)
C28 N3 H3 117.6
C29 N3 H3 117.6
C14 C13 C18 119.1(2)
C14 C13 C12 119.68(19)
C18 C13 C12 121.14(18)
C4 C3 C8 118.7(2)
C4 C3 C2 117.89(19)
C8 C3 C2 123.1(2)
N2 C19 C20 113.02(18)
N2 C19 C21 110.74(17)
C20 C19 C21 111.2(2)
N2 C19 H19 107.2
C20 C19 H19 107.2
C21 C19 H19 107.2
C24 C23 C28 120.25(19)
C24 C23 C22 117.0(2)
C28 C23 C22 122.58(19)
C5 C6 C7 119.9(2)
C5 C6 H6 120
C7 C6 H6 120
N3 C28 C27 122.3(2)
N3 C28 C23 120.38(19)
C27 C28 C23 117.3(2)
C4 C5 C6 120.1(2)
C4 C5 H5 120
C6 C5 H5 120
C8 C7 C6 120.9(2)
C8 C7 H7 119.6
C6 C7 H7 119.6
C19 C20 H20A 109.5
C19 C20 H20B 109.5
H20A C20 H20B 109.5
C19 C20 H20C 109.5
H20A C20 H20C 109.5
H20B C20 H20C 109.5
C17 C18 C13 119.03(19)
C17 C18 N2 118.51(19)
C13 C18 N2 122.44(19)
C24 C25 C26 118.3(2)
C24 C25 H25 120.8
C26 C25 H25 120.8
C27 C26 C25 121.4(2)
C27 C26 H26 119.3
C25 C26 H26 119.3
C19 C21 H21A 109.5
C19 C21 H21B 109.5
H21A C21 H21B 109.5
C19 C21 H21C 109.5
H21A C21 H21C 109.5
H21B C21 H21C 109.5
C16 C15 C14 119.3(2)
C16 C15 H15 120.3
C14 C15 H15 120.3
C26 C27 C28 121.2(2)
C26 C27 H27 119.4
C28 C27 H27 119.4
C15 C16 C17 120.4(2)
C15 C16 H16 119.8
C17 C16 H16 119.8
N3 C29 C31 108.5(2)
N3 C29 C30 112.2(2)
C31 C29 C30 110.9(2)
N3 C29 H29 108.3
C31 C29 H29 108.3
C30 C29 H29 108.3
O1 C1 H1A 109.5
O1 C1 H1B 109.5
H1A C1 H1B 109.5
O1 C1 H1C 109.5
H1A C1 H1C 109.5
H1B C1 H1C 109.5
C7 C8 C3 119.3(2)
C7 C8 N1 119.75(19)
C3 C8 N1 120.97(19)
C16 C17 C18 120.8(2)
C16 C17 H17 119.6
C18 C17 H17 119.6
O4 C22 N2 121.71(19)
O4 C22 C23 119.45(19)
N2 C22 C23 118.78(18)
N1 C9 C10 109.92(18)
N1 C9 C11 113.31(17)
C10 C9 C11 112.3(2)
N1 C9 H9 107
C10 C9 H9 107
C11 C9 H9 107
O3 C12 N1 121.38(19)
O3 C12 C13 120.38(19)
N1 C12 C13 118.22(18)
O2 C2 O1 124.0(2)
O2 C2 C3 124.7(2)
O1 C2 C3 111.2(2)
C15 C14 C13 121.2(2)
C15 C14 H14 119.4
C13 C14 H14 119.4
C25 C24 C23 121.6(2)
C25 C24 H24 119.2
C23 C24 H24 119.2
C5 C4 C3 121.1(2)
C5 C4 H4 119.4
C3 C4 H4 119.4
C9 C11 H11A 109.5
C9 C11 H11B 109.5
H11A C11 H11B 109.5
C9 C11 H11C 109.5
H11A C11 H11C 109.5
H11B C11 H11C 109.5
C9 C10 H10A 109.5
C9 C10 H10B 109.5
H10A C10 H10B 109.5
C9 C10 H10C 109.5
H10A C10 H10C 109.5
H10B C10 H10C 109.5
C29 C30 H30A 109.5
C29 C30 H30B 109.5
H30A C30 H30B 109.5
C29 C30 H30C 109.5
H30A C30 H30C 109.5
H30B C30 H30C 109.5
C29 C31 H31A 109.5
C29 C31 H31B 109.5
H31A C31 H31B 109.5
C29 C31 H31C 109.5
H31A C31 H31C 109.5
H31B C31 H31C 109.5

loop_
_geom_bond_atom_site_label_1
_geom_bond_atom_site_label_2
_geom_bond_distance
O1 C2 1.343(3)
O1 C1 1.449(3)
O3 C12 1.233(3)
O4 C22 1.230(2)
O2 C2 1.209(3)
N1 C12 1.370(3)
N1 C8 1.441(3)
N1 C9 1.497(3)
N2 C22 1.363(3)
N2 C18 1.445(3)
N2 C19 1.497(3)
N3 C28 1.369(3)
N3 C29 1.458(3)
N3 H3 0.88
C13 C14 1.393(3)
C13 C18 1.400(3)
C13 C12 1.503(3)
C3 C4 1.398(3)
C3 C8 1.411(3)
C3 C2 1.490(3)
C19 C20 1.517(3)
C19 C21 1.517(3)
C19 H19 1
C23 C24 1.389(3)
C23 C28 1.412(3)
C23 C22 1.503(3)
C6 C5 1.377(3)
C6 C7 1.389(3)
C6 H6 0.95
C28 C27 1.405(3)
C5 C4 1.376(3)
C5 H5 0.95
C7 C8 1.386(3)
C7 H7 0.95
C20 H20A 0.98
C20 H20B 0.98
C20 H20C 0.98
C18 C17 1.386(3)
C25 C24 1.382(3)
C25 C26 1.384(3)
C25 H25 0.95
C26 C27 1.375(3)
C26 H26 0.95
C21 H21A 0.98
C21 H21B 0.98
C21 H21C 0.98
C15 C16 1.375(3)
C15 C14 1.381(3)
C15 H15 0.95
C27 H27 0.95
C16 C17 1.384(3)
C16 H16 0.95
C29 C31 1.514(4)
C29 C30 1.526(4)
C29 H29 1
C1 H1A 0.98
C1 H1B 0.98
C1 H1C 0.98
C17 H17 0.95
C9 C10 1.511(3)
C9 C11 1.518(3)
C9 H9 1
C14 H14 0.95
C24 H24 0.95
C4 H4 0.95
C11 H11A 0.98
C11 H11B 0.98
C11 H11C 0.98
C10 H10A 0.98
C10 H10B 0.98
C10 H10C 0.98
C30 H30A 0.98
C30 H30B 0.98
C30 H30C 0.98
C31 H31A 0.98
C31 H31B 0.98
C31 H31C 0.98

loop_
_geom_torsion_atom_site_label_1
_geom_torsion_atom_site_label_2
_geom_torsion_atom_site_label_3
_geom_torsion_atom_site_label_4
_geom_torsion
C22 N2 C19 C20 87.9(2)
C18 N2 C19 C20 -90.6(2)
C22 N2 C19 C21 -146.5(2)
C18 N2 C19 C21 34.9(3)
C29 N3 C28 C27 -0.9(3)
C29 N3 C28 C23 179.9(2)
C24 C23 C28 N3 179.9(2)
C22 C23 C28 N3 -5.1(3)
C24 C23 C28 C27 0.7(3)
C22 C23 C28 C27 175.6(2)
C7 C6 C5 C4 1.2(3)
C5 C6 C7 C8 -1.9(3)
C14 C13 C18 C17 -3.8(3)
C12 C13 C18 C17 178.4(2)
C14 C13 C18 N2 174.68(19)
C12 C13 C18 N2 -3.1(3)
C22 N2 C18 C17 -112.5(2)
C19 N2 C18 C17 66.1(3)
C22 N2 C18 C13 69.0(3)
C19 N2 C18 C13 -112.4(2)
C24 C25 C26 C27 0.2(4)
C25 C26 C27 C28 -1.0(4)
N3 C28 C27 C26 -178.7(2)
C23 C28 C27 C26 0.5(3)
C14 C15 C16 C17 -1.4(4)
C28 N3 C29 C31 161.1(2)
C28 N3 C29 C30 -76.0(3)
C6 C7 C8 C3 0.6(3)
C6 C7 C8 N1 179.69(19)
C4 C3 C8 C7 1.4(3)
C2 C3 C8 C7 -172.2(2)
C4 C3 C8 N1 -177.67(19)
C2 C3 C8 N1 8.8(3)
C12 N1 C8 C7 61.8(3)
C9 N1 C8 C7 -96.4(2)
C12 N1 C8 C3 -119.1(2)
C9 N1 C8 C3 82.7(2)
C15 C16 C17 C18 0.0(4)
C13 C18 C17 C16 2.6(3)
N2 C18 C17 C16 -175.9(2)
C18 N2 C22 O4 0.6(3)
C19 N2 C22 O4 -177.92(19)
C18 N2 C22 C23 177.85(18)
C19 N2 C22 C23 -0.7(3)
C24 C23 C22 O4 69.2(3)
C28 C23 C22 O4 -105.9(2)
C24 C23 C22 N2 -108.1(2)
C28 C23 C22 N2 76.8(3)
C12 N1 C9 C10 -83.2(2)
C8 N1 C9 C10 76.3(2)
C12 N1 C9 C11 150.3(2)
C8 N1 C9 C11 -50.2(3)
C8 N1 C12 O3 -168.48(19)
C9 N1 C12 O3 -9.8(3)
C8 N1 C12 C13 13.3(3)
C9 N1 C12 C13 171.92(17)
C14 C13 C12 O3 -130.6(2)
C18 C13 C12 O3 47.2(3)
C14 C13 C12 N1 47.7(3)
C18 C13 C12 N1 -134.5(2)
C1 O1 C2 O2 1.7(3)
C1 O1 C2 C3 -174.96(19)
C4 C3 C2 O2 -131.6(2)
C8 C3 C2 O2 42.0(3)
C4 C3 C2 O1 45.1(3)
C8 C3 C2 O1 -141.3(2)
C16 C15 C14 C13 0.2(3)
C18 C13 C14 C15 2.5(3)
C12 C13 C14 C15 -179.7(2)
C26 C25 C24 C23 1.0(3)
C28 C23 C24 C25 -1.5(3)
C22 C23 C24 C25 -176.7(2)
C6 C5 C4 C3 0.8(3)
C8 C3 C4 C5 -2.1(3)
C2 C3 C4 C5 171.7(2)
